data_7059414
loop_
_publ_author_name
'Choudhari, Dinkar'
'Salunke-Gawali, Sunita'
'Chakravarty, Debamitra'
'Shaikh, Samir R.'
'Lande, Dipali N.'
'Gejji, Shridhar P.'
'Rao, Pradeep Kumar'
'Satpute, Surekha'
'Puranik, Vedavati G.'
'Gonnade, Rajesh'

_publ_section_title
;
 Synthesis and biological activity of imidazole based 1,4-naphthoquinones
;
_journal_issue 17
_journal_name_full 'New Journal of Chemistry'
_journal_page_first 6889
_journal_page_last 6901
_journal_paper_doi 10.1039/C9NJ04339J
_journal_volume 44
_journal_year 2020
_chemical_formula_moiety 'C12 H8 Cl N O3'
_chemical_formula_sum 'C12 H8 Cl N O3'
_chemical_formula_weight 249.64
_space_group_crystal_system monoclinic
_space_group_IT_number 14
_space_group_name_Hall '-P 2ybc'
_space_group_name_H-M_alt 'P 1 21/c 1'
_atom_sites_solution_hydrogens geom
_audit_creation_method SHELXL-2014
_audit_update_record
;
2016-09-19 deposited with the CCDC.	2020-03-17 downloaded from the CCDC.
;
_cell_angle_alpha 90
_cell_angle_beta 95.202(2)
_cell_angle_gamma 90
_cell_formula_units_Z 4
_cell_length_a 10.1825(5)
_cell_length_b 6.9858(3)
_cell_length_c 15.3143(7)
_cell_measurement_reflns_used 9972
_cell_measurement_temperature 296(2)
_cell_measurement_theta_max 28.24
_cell_measurement_theta_min 3.21
_cell_volume 1084.86(9)
_computing_cell_refinement 'Bruker SAINT'
_computing_data_collection 'Bruker APEX2'
_computing_data_reduction 'Bruker SAINT'
_computing_molecular_graphics 'Bruker SHELXTL'
_computing_publication_material 'Bruker SHELXTL'
_computing_structure_refinement 'SHELXL-2014 (Sheldrick 2014)'
_computing_structure_solution 'SHELXS-97 (Sheldrick 2008)'
_diffrn_ambient_temperature 296(2)
_diffrn_measured_fraction_theta_full 0.999
_diffrn_measured_fraction_theta_max 0.997
_diffrn_measurement_device_type 'Bruker PHOTON 100 CMOS'
_diffrn_measurement_method '\f and \w scans'
_diffrn_radiation_type MoK\a
_diffrn_radiation_wavelength 0.71073
_diffrn_reflns_av_R_equivalents 0.0470
_diffrn_reflns_av_unetI/netI 0.0259
_diffrn_reflns_Laue_measured_fraction_full 0.999
_diffrn_reflns_Laue_measured_fraction_max 0.997
_diffrn_reflns_limit_h_max 13
_diffrn_reflns_limit_h_min -13
_diffrn_reflns_limit_k_max 9
_diffrn_reflns_limit_k_min -9
_diffrn_reflns_limit_l_max 20
_diffrn_reflns_limit_l_min -20
_diffrn_reflns_number 31340
_diffrn_reflns_point_group_measured_fraction_full 0.999
_diffrn_reflns_point_group_measured_fraction_max 0.997
_diffrn_reflns_theta_full 25.242
_diffrn_reflns_theta_max 28.440
_diffrn_reflns_theta_min 3.194
_exptl_absorpt_coefficient_mu 0.346
_exptl_absorpt_correction_T_max 0.956
_exptl_absorpt_correction_T_min 0.850
_exptl_absorpt_correction_type multi-scan
_exptl_absorpt_process_details 'BRUKER SADABS'
_exptl_crystal_colour RED
_exptl_crystal_density_diffrn 1.528
_exptl_crystal_description PLATE
_exptl_crystal_F_000 512
_exptl_crystal_size_max 0.47
_exptl_crystal_size_mid 0.44
_exptl_crystal_size_min 0.13
_refine_diff_density_max 0.291
_refine_diff_density_min -0.262
_refine_diff_density_rms 0.052
_refine_ls_extinction_method none
_refine_ls_goodness_of_fit_ref 0.985
_refine_ls_hydrogen_treatment RIDING
_refine_ls_matrix_type full
_refine_ls_number_parameters 155
_refine_ls_number_reflns 2734
_refine_ls_number_restraints 0
_refine_ls_restrained_S_all 0.985
_refine_ls_R_factor_all 0.0739
_refine_ls_R_factor_gt 0.0481
_refine_ls_shift/su_max 0.003
_refine_ls_shift/su_mean 0.000
_refine_ls_structure_factor_coef Fsqd
_refine_ls_weighting_details 'w=1/[\s^2^(Fo^2^)+(0.0391P)^2^+1.1084P] where P=(Fo^2^+2Fc^2^)/3'
_refine_ls_weighting_scheme calc
_refine_ls_wR_factor_gt 0.1031
_refine_ls_wR_factor_ref 0.1156
_reflns_Friedel_coverage 0.000
_reflns_number_gt 2057
_reflns_number_total 2734
_reflns_threshold_expression 'I > 2\s(I)'
_cod_data_source_file c9nj04339j2.cif
_cod_data_source_block mo_2NANQ_0m
_cod_depositor_comments
;
The following automatic conversions were performed:

data item '_exptl_absorpt_correction_type' value 'MULTI-SCAN' was
changed to 'multi-scan' in accordance with the
/home/data/users/saulius/crontab/automatic-downloads/rss-feeds/RSC/lib/dictionaries/cif_core.dic
dictionary named 'cif_core.dic' version 2.4.2 last updated on
2011-04-26.

Automatic conversion script
Id: cif_fix_values 7556 2019-12-06 15:28:31Z antanas 

 Adding full bibliography for 7059413--7059419.cif.

 Adding full bibliography for 7059413--7059419.cif.
;
_cod_original_sg_symbol_H-M 'P 21/c'
_cod_database_code 7059414
_shelx_space_group_comment
;
The symmetry employed for this shelxl refinement is uniquely defined
by the following loop, which should always be used as a source of
symmetry information in preference to the above space-group names.
They are only intended as comments.
;
_shelxl_version_number 2014-3

loop_
_space_group_symop_operation_xyz
'x, y, z'
'-x, y+1/2, -z+1/2'
'-x, -y, -z'
'x, -y-1/2, z-1/2'

loop_
_atom_site_label
_atom_site_type_symbol
_atom_site_fract_x
_atom_site_fract_y
_atom_site_fract_z
_atom_site_U_iso_or_equiv
_atom_site_adp_type
_atom_site_occupancy
_atom_site_site_symmetry_order
_atom_site_calc_flag
_atom_site_refinement_flags_posn
_atom_site_refinement_flags_adp
_atom_site_refinement_flags_occupancy
_atom_site_disorder_assembly
_atom_site_disorder_group
Cl1 Cl 0.32887(5) 0.17137(10) 0.92781(4) 0.0514(2) Uani 1 1 d . . . . .
O1 O 0.12378(15) 0.1977(3) 1.04514(9) 0.0472(4) Uani 1 1 d . . . . .
O2 O -0.04861(16) 0.3779(3) 0.71679(10) 0.0559(5) Uani 1 1 d . . . . .
O3 O 0.37085(16) 0.5108(3) 0.81799(10) 0.0518(4) Uani 1 1 d . . . . .
N1 N 0.21013(16) 0.3264(3) 0.74909(11) 0.0358(4) Uani 1 1 d . . . . .
H1 H 0.1828 0.2743 0.6999 0.043 Uiso 1 1 calc R U . . .
C1 C 0.08257(19) 0.2419(3) 0.97108(12) 0.0308(4) Uani 1 1 d . . . . .
C2 C 0.17130(18) 0.2498(3) 0.89962(13) 0.0319(4) Uani 1 1 d . . . . .
C3 C 0.13091(19) 0.3078(3) 0.81776(12) 0.0302(4) Uani 1 1 d . . . . .
C4 C -0.01217(19) 0.3426(3) 0.79310(12) 0.0335(4) Uani 1 1 d . . . . .
C5 C -0.2370(2) 0.3772(3) 0.84107(15) 0.0395(5) Uani 1 1 d . . . . .
H5 H -0.2679 0.4066 0.7836 0.047 Uiso 1 1 calc R U . . .
C6 C -0.3227(2) 0.3761(3) 0.90605(16) 0.0450(6) Uani 1 1 d . . . . .
H6 H -0.4111 0.4063 0.8925 0.054 Uiso 1 1 calc R U . . .
C7 C -0.2772(2) 0.3301(3) 0.99117(16) 0.0446(5) Uani 1 1 d . . . . .
H7 H -0.3354 0.3294 1.0346 0.054 Uiso 1 1 calc R U . . .
C8 C -0.1462(2) 0.2853(3) 1.01242(14) 0.0376(5) Uani 1 1 d . . . . .
H8 H -0.1166 0.2529 1.0698 0.045 Uiso 1 1 calc R U . . .
C9 C -0.05853(18) 0.2887(3) 0.94792(12) 0.0292(4) Uani 1 1 d . . . . .
C10 C -0.10462(18) 0.3344(3) 0.86186(12) 0.0307(4) Uani 1 1 d . . . . .
C11 C 0.3294(2) 0.4220(3) 0.75359(14) 0.0364(5) Uani 1 1 d . . . . .
C12 C 0.4027(2) 0.4022(4) 0.67359(15) 0.0488(6) Uani 1 1 d . . . . .
H12A H 0.4638 0.5063 0.6713 0.073 Uiso 1 1 calc R U . . .
H12B H 0.3413 0.4046 0.6222 0.073 Uiso 1 1 calc R U . . .
H12C H 0.4499 0.2832 0.6760 0.073 Uiso 1 1 calc R U . . .

loop_
_atom_site_aniso_label
_atom_site_aniso_U_11
_atom_site_aniso_U_22
_atom_site_aniso_U_33
_atom_site_aniso_U_23
_atom_site_aniso_U_13
_atom_site_aniso_U_12
Cl1 0.0347(3) 0.0726(4) 0.0477(3) 0.0171(3) 0.0088(2) 0.0166(3)
O1 0.0439(8) 0.0681(12) 0.0298(8) 0.0125(8) 0.0040(6) 0.0076(8)
O2 0.0442(9) 0.0953(15) 0.0275(8) 0.0049(9) 0.0000(7) 0.0082(9)
O3 0.0498(9) 0.0644(12) 0.0411(9) -0.0066(8) 0.0036(7) -0.0166(8)
N1 0.0347(9) 0.0486(11) 0.0246(8) -0.0058(8) 0.0062(7) -0.0052(8)
C1 0.0339(10) 0.0302(10) 0.0282(10) 0.0014(8) 0.0033(8) 0.0007(8)
C2 0.0287(9) 0.0346(11) 0.0327(10) 0.0018(8) 0.0041(8) 0.0030(8)
C3 0.0308(9) 0.0326(10) 0.0277(9) -0.0029(8) 0.0053(7) -0.0013(8)
C4 0.0344(10) 0.0397(11) 0.0260(9) -0.0020(8) 0.0017(8) 0.0002(9)
C5 0.0334(10) 0.0438(13) 0.0404(11) -0.0016(10) -0.0016(9) -0.0029(9)
C6 0.0278(10) 0.0495(14) 0.0578(14) -0.0049(11) 0.0049(9) -0.0023(9)
C7 0.0362(11) 0.0497(14) 0.0503(13) -0.0073(11) 0.0169(10) -0.0047(10)
C8 0.0407(11) 0.0403(12) 0.0329(10) -0.0006(9) 0.0094(9) -0.0037(9)
C9 0.0307(9) 0.0266(10) 0.0307(9) -0.0018(8) 0.0052(7) -0.0023(7)
C10 0.0299(9) 0.0312(10) 0.0310(10) -0.0039(8) 0.0030(7) -0.0017(8)
C11 0.0338(10) 0.0420(12) 0.0334(10) 0.0054(9) 0.0036(8) -0.0009(9)
C12 0.0421(12) 0.0627(16) 0.0436(13) 0.0045(12) 0.0149(10) -0.0033(11)

loop_
_atom_type_symbol
_atom_type_description
_atom_type_scat_dispersion_real
_atom_type_scat_dispersion_imag
_atom_type_scat_source
C C 0.0033 0.0016 'International Tables Vol C Tables 4.2.6.8 and 6.1.1.4'
N N 0.0061 0.0033 'International Tables Vol C Tables 4.2.6.8 and 6.1.1.4'
O O 0.0106 0.0060 'International Tables Vol C Tables 4.2.6.8 and 6.1.1.4'
Cl Cl 0.1484 0.1585 'International Tables Vol C Tables 4.2.6.8 and 6.1.1.4'
H H 0.0000 0.0000 'International Tables Vol C Tables 4.2.6.8 and 6.1.1.4'

loop_
_geom_angle_atom_site_label_1
_geom_angle_atom_site_label_2
_geom_angle_atom_site_label_3
_geom_angle
_geom_angle_site_symmetry_1
_geom_angle_site_symmetry_3
_geom_angle_publ_flag
C11 N1 C3 125.15(17) . . ?
O1 C1 C9 121.64(18) . . ?
O1 C1 C2 121.16(18) . . ?
C9 C1 C2 117.20(16) . . ?
C3 C2 C1 122.93(18) . . ?
C3 C2 Cl1 122.08(15) . . ?
C1 C2 Cl1 114.95(14) . . ?
C2 C3 N1 125.75(18) . . ?
C2 C3 C4 119.60(17) . . ?
N1 C3 C4 114.47(16) . . ?
O2 C4 C10 122.24(19) . . ?
O2 C4 C3 118.77(18) . . ?
C10 C4 C3 118.99(16) . . ?
C6 C5 C10 119.8(2) . . ?
C5 C6 C7 120.1(2) . . ?
C8 C7 C6 120.6(2) . . ?
C7 C8 C9 119.8(2) . . ?
C8 C9 C10 119.50(18) . . ?
C8 C9 C1 119.75(18) . . ?
C10 C9 C1 120.75(17) . . ?
C5 C10 C9 120.13(18) . . ?
C5 C10 C4 119.78(18) . . ?
C9 C10 C4 120.07(17) . . ?
O3 C11 N1 121.94(19) . . ?
O3 C11 C12 123.5(2) . . ?
N1 C11 C12 114.55(19) . . ?

loop_
_geom_bond_atom_site_label_1
_geom_bond_atom_site_label_2
_geom_bond_distance
_geom_bond_site_symmetry_2
_geom_bond_publ_flag
Cl1 C2 1.713(2) . ?
O1 C1 1.213(2) . ?
O2 C4 1.219(2) . ?
O3 C11 1.208(3) . ?
N1 C11 1.382(3) . ?
N1 C3 1.388(2) . ?
C1 C9 1.485(3) . ?
C1 C2 1.482(3) . ?
C2 C3 1.346(3) . ?
C3 C4 1.491(3) . ?
C4 C10 1.476(3) . ?
C5 C6 1.381(3) . ?
C5 C10 1.390(3) . ?
C6 C7 1.381(3) . ?
C7 C8 1.380(3) . ?
C8 C9 1.390(3) . ?
C9 C10 1.395(3) . ?
C11 C12 1.497(3) . ?
